data_2010474
loop_
_publ_author_name
'Pakhomova, S.'
'Ondrack, M.'
'Kratochvil, B.'
'Jegporov, A.'
'Stuchlik, J.'

_publ_section_title
;
 Ergotamine Tartrate Bis(ethanol) Solvate
;
_journal_issue 2
_journal_name_full 'Acta Crystallographica Section C'
_journal_page_first 308
_journal_page_last 311
_journal_paper_doi 10.1107/S0108270194004233
_journal_volume 51
_journal_year 1995
_chemical_formula_moiety 'C39 H50 N5 O10'
_chemical_formula_sum 'C39 H50 N5 O10'
_chemical_formula_weight 748.85
_space_group_IT_number 18
_symmetry_cell_setting orthorhombic
_symmetry_space_group_name_Hall 'P 2 2ab'
_symmetry_space_group_name_H-M 'P 21 21 2'
_atom_type_scat_source 'SHELX76 (Sheldrick, 1976)'
_cell_angle_alpha 90.
_cell_angle_beta 90.
_cell_angle_gamma 90.
_cell_formula_units_Z 4
_cell_length_a 11.358(2)
_cell_length_b 25.591(5)
_cell_length_c 13.497(2)
_cell_measurement_reflns_used 22
_cell_measurement_temperature 295
_cell_measurement_theta_max 18.81
_cell_measurement_theta_min 18.13
_cell_volume 3923.1(12)
_diffrn_measurement_device 'Enraf-Nonius CAD-4'
_diffrn_measurement_method \w/2\q
_diffrn_radiation_type MoK\a
_diffrn_radiation_wavelength 0.71073
_diffrn_reflns_av_R_equivalents 0.028
_diffrn_reflns_limit_h_max 10
_diffrn_reflns_limit_h_min 0
_diffrn_reflns_limit_k_max 25
_diffrn_reflns_limit_k_min -25
_diffrn_reflns_limit_l_max 18
_diffrn_reflns_limit_l_min 0
_diffrn_reflns_number 3081
_diffrn_reflns_theta_max 25
_diffrn_standards_decay_% -2.1
_diffrn_standards_interval_time 120
_diffrn_standards_number 3
_exptl_absorpt_coefficient_mu 0.085
_exptl_absorpt_correction_type none
_exptl_crystal_colour colourless
_exptl_crystal_density_diffrn 1.25
_exptl_crystal_description prism
_exptl_crystal_size_max 0.70
_exptl_crystal_size_mid 0.56
_exptl_crystal_size_min 0.14
_refine_diff_density_max 0.16
_refine_diff_density_min -0.18
_refine_ls_extinction_method none
_refine_ls_goodness_of_fit_obs 0.8386
_refine_ls_hydrogen_treatment noref
_refine_ls_number_parameters 475
_refine_ls_number_reflns 1453
_refine_ls_R_factor_obs 0.047
_refine_ls_shift/esd_max 0.004
_refine_ls_structure_factor_coef F
_refine_ls_weighting_details 'w = 0.6549/(\sF^2^ + 0.0009F^2^)'
_refine_ls_weighting_scheme calc
_refine_ls_wR_factor_obs 0.047
_reflns_number_observed 1453
_reflns_number_total 3076
_reflns_observed_criterion I>=2.5\s(I)
_cod_data_source_file li1098.cif
_cod_data_source_block li1098_structure_1_of_1
_cod_depositor_comments
;
 Marking attached hydrogen atoms.

 Antanas Vaitkus,
 2017-01-18

 Adding the _atom_site_type_symbol data item.

 Antanas Vaitkus,
 2017-01-18

The following automatic conversions were performed:

'_refine_ls_weighting_scheme' value 'w = 0.6549/(\sF^2^ +
0.0009F^2^)' was changed to 'calc'. New tag
'_refine_ls_weighting_details' was created. The value of the new tag
was set to 'w = 0.6549/(\sF^2^ + 0.0009F^2^)'.

Automatic conversion script
Id: cif_fix_values 3143 2015-03-26 13:38:13Z robertas 
;
_cod_original_cell_volume 3923.1(7)
_cod_database_code 2010474

loop_
_symmetry_equiv_pos_as_xyz
x,y,z
-x,-y,z
1/2-x,1/2+y,-z
1/2+x,1/2-y,-z

loop_
_atom_site_label
_atom_site_type_symbol
_atom_site_fract_x
_atom_site_fract_y
_atom_site_fract_z
_atom_site_U_iso_or_equiv
_atom_site_attached_hydrogens
N1 N .3713(5) .7410(3) -.2122(4) .082(3) 0
N2 N .3631(5) .8931(2) .1247(3) .057(2) 0
N3 N .0557(5) .8724(2) .3582(3) .055(2) 0
N4 N .0259(4) .7932(2) .5576(3) .047(2) 0
N5 N .0162(4) .8018(2) .7567(3) .054(2) 0
O1 O .2227(4) .8269(2) .3936(3) .074(2) 0
O2 O .0604(4) .8801(2) .5334(3) .062(2) 0
O3 O -.0770(4) .7745(2) .4172(3) .061(2) 0
O4 O .0083(5) .7153(2) .7775(3) .085(2) 0
O5 O .2045(4) .8322(2) .6110(3) .069(2) 0
C1 C .4004(6) .7917(3) -.1973(5) .078(3) 0
C2 C .3664(6) .8073(3) -.1050(4) .058(3) 0
C3 C .3706(7) .8575(3) -.0482(4) .069(3) 0
C4 C .3654(6) .8435(3) .0648(4) .048(2) 0
C5 C .3287(6) .8838(3) .2305(4) .060(3) 0
C6 C .2027(7) .8654(3) .2295(4) .058(3) 0
C7 C .1896(6) .8176(3) .1658(4) .061(3) 0
C8 C .2629(6) .8083(3) .0916(4) .052(3) 0
C9 C .2573(6) .7596(3) .0294(4) .053(3) 0
C10 C .2061(6) .7119(3) .0529(5) .070(3) 0
C11 C .2114(8) .6687(4) -.0112(5) .092(4) 0
C12 C .2689(8) .6739(4) -.1044(6) .089(4) 0
C13 C .3156(7) .7207(4) -.1283(5) .070(4) 0
C14 C .3140(6) .7628(3) -.0627(4) .053(3) 0
C15 C .4791(6) .9201(3) .1238(5) .077(3) 0
C16 C .1633(5) .8527(3) .3377(4) .051(3) 0
C17 C -.0070(6) .8622(3) .4511(4) .052(3) 0
C18 C -.0236(6) .8045(3) .4703(4) .050(3) 0
C19 C .0201(6) .7449(3) .6110(4) .051(3) 0
C20 C .0152(6) .7538(3) .7223(4) .058(3) 0
C21 C .0216(7) .8130(4) .8646(4) .080(4) 0
C22 C .0319(8) .8716(4) .8716(5) .107(5) 0
C23 C .0874(7) .8870(3) .7704(4) .084(3) 0
C24 C .0245(6) .8493(3) .6993(3) .056(3) 0
C25 C .0838(6) .8385(3) .6006(4) .053(2) 0
C26 C -.1235(6) .8914(3) .4461(5) .065(3) 0
C27 C .1191(6) .7076(3) .5902(4) .077(2) 0
C28 C .1208(5) .6838(3) .4874(5) .070(3) 0
C29 C .0518(5) .6400(3) .4668(5) .106(5) 0
C30 C .0587(5) .6161(3) .3742(5) .141(6) 0
C31 C .1346(5) .6359(3) .3021(5) .130(6) 0
C32 C .2036(5) .6796(3) .3227(5) .103(5) 0
C33 C .1967(5) .7036(3) .4153(5) .076(3) 0
C34 C .1715(8) -.0071(3) .1309(5) .081(4) 0
C35 C .0491(7) .0187(3) .1330(5) .080(4) 0
O6 O .1890(5) -.0395(2) .0628(3) .091(2) 0
O7 O .2387(5) .0019(3) .2000(4) .122(3) 0
O8 O .0464(5) .0521(2) .2193(4) .101(2) 1
C36 C .3193(14) -.0014(6) .8334(15) .332(19) 2
O37 O .4010(15) .0221(9) .9063(13) .464(19) 1
C38 C .1967(14) .0234(9) .8459(14) .304(16) 3
C39 C .2262(15) .4910(14) .5860(14) .78(5) 2
O40 O .1035(17) .5054(11) .6109(17) .514(19) 1
C41 C .235(2) .4798(9) .4741(17) .38(2) 3
HN1 H .387 .721 -.274 .10 0
HN2 H .302 .916 .092 .06 0
HN3 H .004 .891 .299 .07 0
H05 H .213 .831 .537 .08 0
H1 H .441 .814 -.247 .10 0
H31 H .445 .877 -.063 .08 0
H32 H .302 .880 -.066 .08 0
H4 H .438 .823 .081 .06 0
H51 H .381 .857 .261 .07 0
H52 H .336 .917 .269 .07 0
H6 H .152 .894 .201 .06 0
H7 H .124 .792 .180 .07 0
H10 H .164 .708 .118 .08 0
H11 H .175 .635 .008 .12 0
H12 H .275 .644 -.151 .10 0
H151 H .504 .927 .054 .09 0
H152 H .539 .898 .157 .09 0
H153 H .473 .954 .160 .09 0
H19 H -.054 .728 .586 .06 0
H211 H -.052 .801 .899 .11 0
H212 H .092 .796 .895 .11 0
H221 H -.048 .888 .880 .13 0
H222 H .084 .882 .928 .13 0
H231 H .174 .881 .770 .10 0
H232 H .070 .924 .753 .10 0
H24 H -.052 .865 .678 .07 0
H261 H -.169 .885 .509 .08 0
H262 H -.170 .878 .388 .08 0
H263 H -.108 .930 .438 .08 0
H271 H .195 .727 .600 .09 0
H272 H .114 .679 .639 .09 0
H29 H -.002 .626 .519 .12 0
H30 H .009 .585 .359 .15 0
H311 H .140 .619 .236 .15 0
H321 H .258 .694 .271 .12 0
H33 H .246 .735 .430 .08 0
H35 H .042 .042 .072 .11 0

loop_
_geom_angle_atom_site_label_1
_geom_angle_atom_site_label_2
_geom_angle_atom_site_label_3
_geom_angle_site_symmetry_3
_geom_angle
_geom_angle_publ_flag
C1 N1 C13 . 110.3(6) yes
C4 N2 C15 . 111.8(5) yes
C16 N3 C17 . 123.3(5) yes
C18 N4 C25 . 111.7(5) yes
C20 N5 C21 . 121.8(5) yes
C21 N5 C24 . 111.2(6) yes
N1 C1 C2 . 110.3(6) yes
C1 C2 C14 . 104.7(6) yes
C2 C3 C4 . 107.5(6) yes
N2 C4 C8 . 111.1(5) yes
N2 C5 C6 . 106.8(5) yes
C5 C6 C16 . 109.2(6) yes
C6 C7 C8 . 121.1(7) yes
C4 C8 C9 . 113.1(5) yes
C8 C9 C10 . 128.2(5) yes
C10 C9 C14 . 116.5(7) yes
C10 C11 C12 . 119.3(9) yes
N1 C13 C12 . 134.6(7) yes
C12 C13 C14 . 121.9(7) yes
C2 C14 C13 . 111.3(6) yes
N3 C16 O1 . 125.5(5) yes
O1 C16 C6 . 122.5(6) yes
C4 N2 C5 . 112.5(5) yes
C5 N2 C15 . 108.2(5) yes
C18 N4 C19 . 127.6(5) yes
C19 N4 C25 . 120.5(4) yes
C20 N5 C24 . 126.7(5) yes
C17 O2 C25 . 110.9(5) yes
C1 C2 C3 . 135.2(6) yes
C3 C2 C14 . 120.1(5) yes
N2 C4 C3 . 109.3(6) yes
C3 C4 C8 . 113.4(5) yes
C5 C6 C7 . 110.7(6) yes
C7 C6 C16 . 109.7(6) yes
C4 C8 C7 . 123.8(6) yes
C7 C8 C9 . 123.0(6) yes
C8 C9 C14 . 115.3(6) yes
C9 C10 C11 . 122.2(6) yes
C11 C12 C13 . 118.4(8) yes
N1 C13 C14 . 103.5(7) yes
C2 C14 C9 . 127.0(7) yes
C9 C14 C13 . 121.6(7) yes
N3 C16 C6 . 111.9(5) yes
N3 C17 O2 . 110.4(5) yes
N3 C17 C18 . 112.5(5) yes
N3 C17 C26 . 107.3(5) yes
C18 C17 C26 . 112.3(6) yes
N4 C18 C17 . 108.1(5) yes
N4 C19 C20 . 111.7(6) yes
C20 C19 C27 . 107.9(5) yes
N5 C20 C19 . 119.3(6) yes
N5 C21 C22 . 104.9(5) yes
C22 C23 C24 . 101.6(6) yes
N5 C24 C25 . 110.3(6) yes
N4 C25 O2 . 104.9(5) yes
O2 C25 O5 . 109.6(5) yes
O2 C25 C24 . 109.9(6) yes
C19 C27 C28 . 115.9(6) yes
C29 C30 C31 . 120.1(6) yes
C31 C32 C33 . 120.0(6) yes
C27 C28 C29 . 119.9(6) yes
C29 C28 C33 . 120.0(6) yes
C35 C34 O7 . 117.9(7) yes
C34 C35 O8 . 106.7(6) yes
O8 C35 C35 2_555 111.7(5) yes
O40 C39 C41 . 109.1(17) yes
O2 C17 C18 . 104.3(5) yes
O2 C17 C26 . 110.1(5) yes
N4 C18 O3 . 126.4(6) yes
O3 C18 C17 . 125.4(5) yes
N4 C19 C27 . 114.8(5) yes
N5 C20 O4 . 122.2(5) yes
O4 C20 C19 . 118.6(6) yes
C21 C22 C23 . 103.2(7) yes
N5 C24 C23 . 102.9(5) yes
C23 C24 C25 . 117.1(6) yes
N4 C25 O5 . 113.3(6) yes
N4 C25 C24 . 107.1(5) yes
O5 C25 C24 . 111.8(5) yes
C30 C29 C28 . 120.0(6) yes
C32 C33 C28 . 120.0(6) yes
C27 C28 C33 . 120.0(6) yes
C35 C34 O6 . 116.1(7) yes
O6 C34 O7 . 125.7(8) yes
C34 C35 C35 2_555 113.8(9) yes
O37 C36 C38 . 109.1(15) yes

loop_
_geom_bond_atom_site_label_1
_geom_bond_atom_site_label_2
_geom_bond_site_symmetry_1
_geom_bond_site_symmetry_2
_geom_bond_distance
_geom_bond_publ_flag
N1 C1 . . 1.354(11) yes
N2 C4 . . 1.505(9) yes
N2 C15 . . 1.488(9) yes
N3 C17 . . 1.466(7) yes
N4 C19 . . 1.433(9) yes
N5 C20 . . 1.313(9) yes
N5 C24 . . 1.445(9) yes
O2 C17 . . 1.425(8) yes
O3 C18 . . 1.213(8) yes
O5 C25 . . 1.387(8) yes
C2 C3 . . 1.497(10) yes
C3 C4 . . 1.568(8) yes
C5 C6 . . 1.507(11) yes
C6 C16 . . 1.562(8) yes
C8 C9 . . 1.504(10) yes
C9 C14 . . 1.402(8) yes
C11 C12 . . 1.424(11) yes
C13 C14 . . 1.394(11) yes
C17 C26 . . 1.521(10) yes
C19 C27 . . 1.501(10) yes
C22 C23 . . 1.555(10) yes
C24 C25 . . 1.518(8) yes
C29 C30 . . 1.394(10) yes
C30 C31 . . 1.396(9) yes
C32 C33 . . 1.395(10) yes
C34 C35 . . 1.539(12) yes
C34 O7 . . 1.227(10) yes
C35 C35 . 2_555 1.470(2) yes
C36 C38 . . 1.54(2) yes
C39 C41 . . 1.54(3) yes
N1 C13 . . 1.398(10) yes
N2 C5 . . 1.500(7) yes
N3 C16 . . 1.351(8) yes
N4 C18 . . 1.337(7) yes
N4 C25 . . 1.454(9) yes
N5 C21 . . 1.485(7) yes
O1 C16 . . 1.209(8) yes
O2 C25 . . 1.424(8) yes
O4 C20 . . 1.238(8) yes
C1 C2 . . 1.364(9) yes
C2 C14 . . 1.406(10) yes
C4 C8 . . 1.516(10) yes
C6 C7 . . 1.502(10) yes
C7 C8 . . 1.324(9) yes
C9 C10 . . 1.389(11) yes
C10 C11 . . 1.405(12) yes
C12 C13 . . 1.349(14) yes
C17 C18 . . 1.511(11) yes
C19 C20 . . 1.520(8) yes
C21 C22 . . 1.507(14) yes
C23 C24 . . 1.537(10) yes
C27 C28 . . 1.515(9) yes
C29 C28 . . 1.396(10) yes
C31 C32 . . 1.394(10) yes
C33 C28 . . 1.396(9) yes
C34 O6 . . 1.254(9) yes
C35 O8 . . 1.445(9) yes
C36 O37 . . 1.48(3) yes
C39 O40 . . 1.48(3) yes
